data_1559874
loop_
_publ_author_name
'Xiao, Wanlong'
'Mo, Yuhao'
'Guo, Jing'
'Su, Zhishan'
'Dong, Shunxi'
'Feng, Xiaoming'

_publ_section_title
;
 Catalytic enantioselective synthesis of macrodiolides and their
 application in chiral recognition.
;
_journal_issue 8
_journal_name_full 'Chemical science'
_journal_page_first 2940
_journal_page_last 2947
_journal_paper_doi 10.1039/d0sc06162j
_journal_volume 12
_journal_year 2020
_chemical_formula_moiety 'C52 H42 N2 O10, 2(C D Cl3)'
_chemical_formula_sum 'C54 H42 Cl6 D2 N2 O10'
_chemical_formula_weight 1095.62
_space_group_crystal_system monoclinic
_space_group_IT_number 14
_space_group_name_Hall '-P 2yn'
_space_group_name_H-M_alt 'P 1 21/n 1'
_atom_sites_solution_hydrogens mixed
_atom_sites_solution_primary dual
_atom_sites_solution_secondary difmap
_audit_creation_method SHELXL-2018/3
_audit_update_record
;
2020-07-13 deposited with the CCDC.	2020-12-26 downloaded from the CCDC.
;
_cell_angle_alpha 90
_cell_angle_beta 104.794(2)
_cell_angle_gamma 90
_cell_formula_units_Z 2
_cell_length_a 11.8889(4)
_cell_length_b 14.4911(5)
_cell_length_c 14.9954(5)
_cell_measurement_reflns_used 9871
_cell_measurement_temperature 144(2)
_cell_measurement_theta_max 79.81
_cell_measurement_theta_min 3.05
_cell_volume 2497.81(15)
_computing_cell_refinement 'Bruker SAINT'
_computing_data_collection 'Bruker APEX3'
_computing_data_reduction 'Bruker SAINT'
_computing_molecular_graphics 'Bruker SHELXTL'
_computing_publication_material 'Bruker SHELXTL'
_computing_structure_refinement 'SHELXL-2018/3 (Sheldrick, 2018)'
_computing_structure_solution 'SHELXT (Sheldrick 2008)'
_diffrn_ambient_temperature 144(2)
_diffrn_measured_fraction_theta_full 0.989
_diffrn_measured_fraction_theta_max 0.971
_diffrn_measurement_device_type 'Bruker D8 Venture Photon II'
_diffrn_measurement_method '\f and \w scans'
_diffrn_radiation_type CuK\a
_diffrn_radiation_wavelength 1.54178
_diffrn_reflns_av_R_equivalents 0.0632
_diffrn_reflns_av_unetI/netI 0.0380
_diffrn_reflns_Laue_measured_fraction_full 0.989
_diffrn_reflns_Laue_measured_fraction_max 0.971
_diffrn_reflns_limit_h_max 14
_diffrn_reflns_limit_h_min -15
_diffrn_reflns_limit_k_max 16
_diffrn_reflns_limit_k_min -18
_diffrn_reflns_limit_l_max 19
_diffrn_reflns_limit_l_min -17
_diffrn_reflns_number 35835
_diffrn_reflns_point_group_measured_fraction_full 0.989
_diffrn_reflns_point_group_measured_fraction_max 0.971
_diffrn_reflns_theta_full 67.679
_diffrn_reflns_theta_max 80.708
_diffrn_reflns_theta_min 4.255
_exptl_absorpt_coefficient_mu 3.660
_exptl_absorpt_correction_T_max 0.9788
_exptl_absorpt_correction_T_min 0.8168
_exptl_absorpt_correction_type numerical
_exptl_absorpt_process_details 'SADABS (Krause et al., 2015)'
_exptl_crystal_colour colourless
_exptl_crystal_density_diffrn 1.457
_exptl_crystal_description block
_exptl_crystal_F_000 1128
_exptl_crystal_recrystallization_method 'Re-crystallisation from solvent: CDCl3'
_exptl_crystal_size_max 0.150
_exptl_crystal_size_mid 0.096
_exptl_crystal_size_min 0.087
_refine_diff_density_max 1.168
_refine_diff_density_min -0.564
_refine_diff_density_rms 0.081
_refine_ls_extinction_method none
_refine_ls_goodness_of_fit_ref 1.079
_refine_ls_hydrogen_treatment mixed
_refine_ls_matrix_type full
_refine_ls_number_parameters 367
_refine_ls_number_reflns 5330
_refine_ls_number_restraints 7
_refine_ls_restrained_S_all 1.079
_refine_ls_R_factor_all 0.0968
_refine_ls_R_factor_gt 0.0869
_refine_ls_shift/su_max 0.000
_refine_ls_shift/su_mean 0.000
_refine_ls_structure_factor_coef Fsqd
_refine_ls_weighting_details 'w=1/[\s^2^(Fo^2^)+(0.0765P)^2^+7.4998P] where P=(Fo^2^+2Fc^2^)/3'
_refine_ls_weighting_scheme calc
_refine_ls_wR_factor_gt 0.2166
_refine_ls_wR_factor_ref 0.2220
_reflns_Friedel_coverage 0.000
_reflns_number_gt 4661
_reflns_number_total 5330
_reflns_threshold_expression 'I > 2\s(I)'
_cod_data_source_file d0sc06162j2.cif
_cod_data_source_block zap002
_cod_depositor_comments
;Adding full bibliography for 1559874--1559876.cif.

 Adding full bibliography for 1559874--1559876.cif.
;
_cod_original_sg_symbol_H-M 'P 21/n'
_cod_database_code 1559874
_shelx_shelxl_version_number 2018/3
_shelx_space_group_comment
; 
The symmetry employed for this shelxl refinement is uniquely defined 
by the following loop, which should always be used as a source of 
symmetry information in preference to the above space-group names. 
They are only intended as comments. 
;
_shelx_estimated_absorpt_t_min 0.610
_shelx_estimated_absorpt_t_max 0.741

loop_
_space_group_symop_operation_xyz
'x, y, z'
'-x+1/2, y+1/2, -z+1/2'
'-x, -y, -z'
'x-1/2, -y-1/2, z-1/2'

loop_
_atom_site_label
_atom_site_type_symbol
_atom_site_fract_x
_atom_site_fract_y
_atom_site_fract_z
_atom_site_U_iso_or_equiv
_atom_site_adp_type
_atom_site_occupancy
_atom_site_site_symmetry_order
_atom_site_calc_flag
_atom_site_refinement_flags_posn
_atom_site_refinement_flags_adp
_atom_site_refinement_flags_occupancy
_atom_site_disorder_assembly
_atom_site_disorder_group
O1 O 0.41207(19) 0.39099(17) 0.64391(17) 0.0291(5) Uani 1 1 d . . . . .
O2 O 0.5391(2) 0.48845(19) 0.6046(2) 0.0421(7) Uani 1 1 d . . . . .
O3 O 0.0043(3) 0.1230(2) 0.4360(2) 0.0499(8) Uani 1 1 d . . . . .
O4 O 0.1518(3) 0.6708(2) 0.7331(2) 0.0489(8) Uani 1 1 d . . . . .
O5 O 0.2962(3) 0.6089(2) 0.85051(19) 0.0480(8) Uani 1 1 d . . . . .
N N 0.0808(2) 0.5213(2) 0.3609(2) 0.0289(6) Uani 1 1 d D . . . .
H1N H 0.039(3) 0.471(2) 0.350(3) 0.032(11) Uiso 1 1 d D . . . .
C11 C 0.5675(3) 0.3232(3) 0.5991(3) 0.0346(8) Uani 1 1 d . . . . .
H11A H 0.507349 0.279628 0.565501 0.042 Uiso 1 1 calc R U . . .
H11B H 0.604593 0.295226 0.659780 0.042 Uiso 1 1 calc R U . . .
C12 C 0.5091(3) 0.4114(2) 0.6149(2) 0.0299(7) Uani 1 1 d . . . . .
C13 C 0.3461(3) 0.4671(2) 0.6623(2) 0.0246(6) Uani 1 1 d . . . . .
C14 C 0.2612(3) 0.5043(2) 0.5890(2) 0.0236(6) Uani 1 1 d . . . . .
C15 C 0.1913(3) 0.5753(2) 0.6079(2) 0.0268(7) Uani 1 1 d . . . . .
H15 H 0.131772 0.601893 0.560187 0.032 Uiso 1 1 calc R U . . .
C16 C 0.2108(3) 0.6059(3) 0.6977(2) 0.0305(7) Uani 1 1 d . . . . .
C17 C 0.2223(5) 0.6876(4) 0.8241(3) 0.0586(14) Uani 1 1 d . . . . .
H17A H 0.172795 0.696411 0.867422 0.070 Uiso 1 1 calc R U . . .
H17B H 0.269672 0.743982 0.824912 0.070 Uiso 1 1 calc R U . . .
C18 C 0.2973(3) 0.5675(3) 0.7677(2) 0.0330(8) Uani 1 1 d . . . . .
C19 C 0.3674(3) 0.4978(3) 0.7527(2) 0.0315(7) Uani 1 1 d . . . . .
H19 H 0.426837 0.471949 0.800957 0.038 Uiso 1 1 calc R U . . .
C31 C 0.2459(3) 0.4659(2) 0.4919(2) 0.0251(7) Uani 1 1 d . . . . .
H31 H 0.325551 0.453808 0.483857 0.030 Uiso 1 1 calc R U . . .
C32 C 0.1814(3) 0.3741(2) 0.4789(2) 0.0252(7) Uani 1 1 d . . . . .
C33 C 0.1970(4) 0.3093(3) 0.4148(3) 0.0466(10) Uani 1 1 d . . . . .
H33 H 0.250493 0.322138 0.378967 0.056 Uiso 1 1 calc R U . . .
C34 C 0.1370(5) 0.2268(3) 0.4018(3) 0.0560(13) Uani 1 1 d . . . . .
H34 H 0.149758 0.183868 0.357537 0.067 Uiso 1 1 calc R U . . .
C35 C 0.0584(4) 0.2065(3) 0.4527(3) 0.0377(9) Uani 1 1 d . . . . .
C36 C 0.0395(3) 0.2695(3) 0.5159(3) 0.0307(7) Uani 1 1 d . . . . .
H36 H -0.014589 0.256568 0.551230 0.037 Uiso 1 1 calc R U . . .
C37 C 0.1002(3) 0.3522(2) 0.5275(2) 0.0280(7) Uani 1 1 d . . . . .
H37 H 0.085531 0.395639 0.570583 0.034 Uiso 1 1 calc R U . . .
C38 C -0.0817(4) 0.1029(3) 0.4846(4) 0.0520(11) Uani 1 1 d . . . . .
H38A H -0.114726 0.041646 0.466650 0.078 Uiso 1 1 calc R U . . .
H38B H -0.143557 0.149322 0.469398 0.078 Uiso 1 1 calc R U . . .
H38C H -0.045740 0.103879 0.551158 0.078 Uiso 1 1 calc R U . . .
C41 C 0.1894(3) 0.5357(2) 0.4194(2) 0.0235(6) Uani 1 1 d . . . . .
C43 C 0.0502(3) 0.5971(3) 0.3040(2) 0.0294(7) Uani 1 1 d . . . . .
C44 C -0.0515(3) 0.6151(3) 0.2356(3) 0.0390(9) Uani 1 1 d . . . . .
H44 H -0.112257 0.570780 0.219305 0.047 Uiso 1 1 calc R U . . .
C45 C -0.0601(4) 0.7000(3) 0.1926(3) 0.0447(10) Uani 1 1 d . . . . .
H45A H -0.128832 0.714913 0.146566 0.054 Uiso 1 1 calc R U . . .
C46 C 0.0294(4) 0.7638(3) 0.2153(3) 0.0437(10) Uani 1 1 d . . . . .
H46 H 0.021115 0.821252 0.183747 0.052 Uiso 1 1 calc R U . . .
C47 C 0.1296(3) 0.7461(3) 0.2820(3) 0.0363(8) Uani 1 1 d . . . . .
H47 H 0.189727 0.790963 0.297176 0.044 Uiso 1 1 calc R U . . .
C48 C 0.1420(3) 0.6604(3) 0.3277(2) 0.0275(7) Uani 1 1 d . . . . .
C49 C 0.2298(3) 0.6208(2) 0.4021(2) 0.0272(7) Uani 1 1 d . . . . .
C50 C 0.3405(3) 0.6659(3) 0.4548(3) 0.0315(7) Uani 1 1 d . . . . .
H50A H 0.373953 0.628814 0.510784 0.038 Uiso 1 1 calc R U . . .
H50B H 0.321677 0.727637 0.475250 0.038 Uiso 1 1 calc R U . . .
Cl1X Cl 0.7149(7) 0.5057(5) 0.7993(5) 0.095(2) Uani 0.587(9) 1 d D . P A 1
Cl2X Cl 0.9206(4) 0.5889(3) 0.8699(7) 0.123(2) Uani 0.587(9) 1 d D . P A 1
Cl3X Cl 0.8162(4) 0.4789(5) 0.98400(18) 0.105(2) Uani 0.587(9) 1 d D . P A 1
C1SX C 0.8441(11) 0.4908(12) 0.8788(7) 0.062(4) Uani 0.587(9) 1 d D . P A 1
D1SX D 0.885350 0.435072 0.863672 0.074 Uiso 0.587(9) 1 calc R U P A 1
Cl1Y Cl 0.7195(4) 0.4999(5) 0.7865(4) 0.0388(11) Uani 0.413(9) 1 d D . P A 2
Cl2Y Cl 0.9575(6) 0.5986(3) 0.8298(4) 0.0742(17) Uani 0.413(9) 1 d D . P A 2
Cl3Y Cl 0.8593(5) 0.5570(6) 0.9792(3) 0.087(3) Uani 0.413(9) 1 d D . P A 2
C1SY C 0.8611(14) 0.5182(14) 0.8653(8) 0.071(7) Uani 0.413(9) 1 d D . P A 2
D1SY D 0.901392 0.457023 0.873263 0.085 Uiso 0.413(9) 1 calc R U P A 2

loop_
_atom_site_aniso_label
_atom_site_aniso_U_11
_atom_site_aniso_U_22
_atom_site_aniso_U_33
_atom_site_aniso_U_23
_atom_site_aniso_U_13
_atom_site_aniso_U_12
O1 0.0209(11) 0.0304(13) 0.0355(13) 0.0074(10) 0.0064(9) 0.0022(9)
O2 0.0313(13) 0.0308(14) 0.0680(19) 0.0080(13) 0.0196(13) 0.0027(11)
O3 0.070(2) 0.0350(16) 0.0435(16) -0.0135(12) 0.0123(15) -0.0174(14)
O4 0.0461(16) 0.060(2) 0.0373(15) -0.0097(13) 0.0046(13) 0.0191(14)
O5 0.0565(18) 0.0522(18) 0.0279(13) -0.0101(12) -0.0031(12) 0.0133(14)
N 0.0214(13) 0.0343(16) 0.0282(14) 0.0062(12) 0.0012(11) -0.0032(12)
C11 0.0278(17) 0.0270(18) 0.049(2) 0.0028(15) 0.0095(15) 0.0027(14)
C12 0.0205(15) 0.0309(19) 0.0364(18) 0.0045(14) 0.0038(13) 0.0012(13)
C13 0.0182(14) 0.0253(16) 0.0291(16) 0.0043(12) 0.0038(12) -0.0007(12)
C14 0.0179(14) 0.0285(17) 0.0232(15) 0.0035(12) 0.0032(11) -0.0023(12)
C15 0.0189(14) 0.0328(18) 0.0263(15) 0.0013(13) 0.0011(12) 0.0025(12)
C16 0.0262(16) 0.0329(18) 0.0305(17) -0.0026(14) 0.0039(13) 0.0022(14)
C17 0.058(3) 0.067(3) 0.041(2) -0.017(2) -0.005(2) 0.022(2)
C18 0.0317(17) 0.040(2) 0.0240(16) -0.0013(14) 0.0011(13) -0.0029(15)
C19 0.0282(17) 0.0349(19) 0.0264(16) 0.0042(13) -0.0023(13) -0.0033(14)
C31 0.0205(14) 0.0316(18) 0.0239(15) 0.0033(13) 0.0067(12) 0.0042(12)
C32 0.0264(15) 0.0285(17) 0.0196(14) 0.0025(12) 0.0042(12) 0.0052(13)
C33 0.064(3) 0.044(2) 0.043(2) -0.0098(18) 0.034(2) -0.008(2)
C34 0.083(4) 0.046(3) 0.049(2) -0.021(2) 0.035(2) -0.012(2)
C35 0.050(2) 0.0306(19) 0.0285(17) -0.0026(14) 0.0018(16) -0.0025(16)
C36 0.0228(15) 0.0308(18) 0.0372(18) 0.0017(14) 0.0049(13) 0.0020(13)
C37 0.0228(15) 0.0273(17) 0.0348(17) -0.0025(13) 0.0089(13) 0.0038(12)
C38 0.053(3) 0.042(2) 0.061(3) -0.008(2) 0.014(2) -0.011(2)
C41 0.0181(14) 0.0287(17) 0.0238(14) 0.0032(12) 0.0057(11) 0.0043(12)
C43 0.0263(16) 0.0381(19) 0.0236(15) 0.0062(13) 0.0059(13) 0.0046(14)
C44 0.0284(18) 0.049(2) 0.0343(19) 0.0097(17) -0.0013(15) -0.0006(16)
C45 0.0334(19) 0.056(3) 0.040(2) 0.0187(19) 0.0000(16) 0.0096(18)
C46 0.043(2) 0.043(2) 0.043(2) 0.0165(18) 0.0087(18) 0.0080(18)
C47 0.0331(18) 0.038(2) 0.0385(19) 0.0090(16) 0.0101(15) 0.0056(15)
C48 0.0242(15) 0.0342(18) 0.0251(15) 0.0041(13) 0.0081(13) 0.0053(13)
C49 0.0226(15) 0.0312(18) 0.0279(16) 0.0036(13) 0.0069(13) 0.0042(13)
C50 0.0268(16) 0.0316(18) 0.0351(18) -0.0017(14) 0.0057(14) 0.0030(14)
Cl1X 0.154(5) 0.048(2) 0.066(3) -0.011(2) -0.004(3) -0.002(3)
Cl2X 0.064(2) 0.0531(19) 0.242(7) -0.006(3) 0.021(3) -0.0001(14)
Cl3X 0.103(3) 0.168(6) 0.0404(13) -0.0082(18) 0.0108(13) 0.051(3)
C1SX 0.074(7) 0.057(10) 0.053(6) 0.008(5) 0.011(5) 0.029(5)
Cl1Y 0.050(2) 0.039(2) 0.0257(15) -0.0036(13) 0.0056(13) 0.0199(16)
Cl2Y 0.077(3) 0.044(2) 0.089(3) -0.0347(19) -0.003(2) -0.0053(19)
Cl3Y 0.081(3) 0.130(6) 0.0507(19) -0.019(2) 0.0149(17) 0.049(3)
C1SY 0.129(18) 0.054(14) 0.033(6) 0.003(7) 0.028(8) 0.060(11)

loop_
_atom_type_symbol
_atom_type_description
_atom_type_scat_dispersion_real
_atom_type_scat_dispersion_imag
_atom_type_scat_source
C C 0.0181 0.0091 'International Tables Vol C Tables 4.2.6.8 and 6.1.1.4'
H H 0.0000 0.0000 'International Tables Vol C Tables 4.2.6.8 and 6.1.1.4'
N N 0.0311 0.0180 'International Tables Vol C Tables 4.2.6.8 and 6.1.1.4'
O O 0.0492 0.0322 'International Tables Vol C Tables 4.2.6.8 and 6.1.1.4'
Cl Cl 0.3639 0.7018 'International Tables Vol C Tables 4.2.6.8 and 6.1.1.4'
D D 0.0000 0.0000 'International Tables Vol C Tables 4.2.6.8 and 6.1.1.4'

loop_
_geom_angle_atom_site_label_1
_geom_angle_atom_site_label_2
_geom_angle_atom_site_label_3
_geom_angle
_geom_angle_site_symmetry_1
_geom_angle_site_symmetry_3
_geom_angle_publ_flag
C12 O1 C13 116.6(3) . . ?
C35 O3 C38 116.9(3) . . ?
C16 O4 C17 104.8(3) . . ?
C18 O5 C17 104.1(3) . . ?
C41 N C43 109.2(3) . . ?
C12 C11 C50 114.7(3) . 3_666 ?
O2 C12 O1 123.2(3) . . ?
O2 C12 C11 127.6(3) . . ?
O1 C12 C11 109.2(3) . . ?
C19 C13 C14 124.1(3) . . ?
C19 C13 O1 117.8(3) . . ?
C14 C13 O1 118.1(3) . . ?
C13 C14 C15 118.2(3) . . ?
C13 C14 C31 119.8(3) . . ?
C15 C14 C31 122.0(3) . . ?
C16 C15 C14 118.3(3) . . ?
O4 C16 C15 128.9(3) . . ?
O4 C16 C18 109.8(3) . . ?
C15 C16 C18 121.3(3) . . ?
O4 C17 O5 107.3(3) . . ?
C19 C18 O5 128.0(3) . . ?
C19 C18 C16 122.6(3) . . ?
O5 C18 C16 109.4(3) . . ?
C18 C19 C13 115.6(3) . . ?
C41 C31 C32 112.0(3) . . ?
C41 C31 C14 111.5(3) . . ?
C32 C31 C14 111.9(3) . . ?
C37 C32 C33 116.2(3) . . ?
C37 C32 C31 121.9(3) . . ?
C33 C32 C31 121.8(3) . . ?
C34 C33 C32 121.9(4) . . ?
C33 C34 C35 120.3(4) . . ?
O3 C35 C36 124.3(4) . . ?
O3 C35 C34 116.2(4) . . ?
C36 C35 C34 119.5(4) . . ?
C35 C36 C37 119.2(3) . . ?
C36 C37 C32 122.9(3) . . ?
C49 C41 N 109.5(3) . . ?
C49 C41 C31 128.6(3) . . ?
N C41 C31 121.9(3) . . ?
N C43 C44 130.1(3) . . ?
N C43 C48 107.3(3) . . ?
C44 C43 C48 122.5(3) . . ?
C45 C44 C43 117.1(4) . . ?
C44 C45 C46 121.3(4) . . ?
C47 C46 C45 121.6(4) . . ?
C46 C47 C48 119.0(4) . . ?
C43 C48 C47 118.4(3) . . ?
C43 C48 C49 107.5(3) . . ?
C47 C48 C49 134.0(3) . . ?
C41 C49 C48 106.5(3) . . ?
C41 C49 C50 126.5(3) . . ?
C48 C49 C50 126.9(3) . . ?
C49 C50 C11 114.6(3) . 3_666 ?
Cl1X C1SX Cl3X 107.9(8) . . ?
Cl1X C1SX Cl2X 104.0(8) . . ?
Cl3X C1SX Cl2X 112.9(9) . . ?
Cl3Y C1SY Cl2Y 103.9(8) . . ?
Cl3Y C1SY Cl1Y 115.5(9) . . ?
Cl2Y C1SY Cl1Y 117.1(9) . . ?

loop_
_geom_bond_atom_site_label_1
_geom_bond_atom_site_label_2
_geom_bond_distance
_geom_bond_site_symmetry_2
_geom_bond_publ_flag
O1 C12 1.365(4) . ?
O1 C13 1.421(4) . ?
O2 C12 1.194(5) . ?
O3 C35 1.363(5) . ?
O3 C38 1.429(6) . ?
O4 C16 1.360(5) . ?
O4 C17 1.428(5) . ?
O5 C18 1.382(4) . ?
O5 C17 1.433(6) . ?
N C41 1.378(4) . ?
N C43 1.382(4) . ?
C11 C12 1.502(5) . ?
C11 C50 1.525(5) 3_666 ?
C13 C19 1.386(5) . ?
C13 C14 1.397(4) . ?
C14 C15 1.397(5) . ?
C14 C31 1.526(4) . ?
C15 C16 1.379(5) . ?
C16 C18 1.384(5) . ?
C18 C19 1.365(5) . ?
C31 C41 1.511(4) . ?
C31 C32 1.523(5) . ?
C32 C37 1.387(5) . ?
C32 C33 1.389(5) . ?
C33 C34 1.380(6) . ?
C34 C35 1.381(6) . ?
C35 C36 1.376(5) . ?
C36 C37 1.386(5) . ?
C41 C49 1.372(5) . ?
C43 C44 1.396(5) . ?
C43 C48 1.400(5) . ?
C44 C45 1.380(6) . ?
C45 C46 1.386(6) . ?
C46 C47 1.370(6) . ?
C47 C48 1.409(5) . ?
C48 C49 1.438(5) . ?
C49 C50 1.501(5) . ?
Cl1X C1SX 1.700(12) . ?
Cl2X C1SX 1.712(12) . ?
Cl3X C1SX 1.702(12) . ?
Cl1Y C1SY 1.813(13) . ?
Cl2Y C1SY 1.808(13) . ?
Cl3Y C1SY 1.803(13) . ?

loop_
_geom_torsion_atom_site_label_1
_geom_torsion_atom_site_label_2
_geom_torsion_atom_site_label_3
_geom_torsion_atom_site_label_4
_geom_torsion
_geom_torsion_site_symmetry_1
_geom_torsion_site_symmetry_2
_geom_torsion_site_symmetry_3
_geom_torsion_site_symmetry_4
_geom_torsion_publ_flag
C13 O1 C12 O2 -0.1(5) . . . . ?
C13 O1 C12 C11 179.8(3) . . . . ?
C50 C11 C12 O2 -14.0(6) 3_666 . . . ?
C50 C11 C12 O1 166.0(3) 3_666 . . . ?
C12 O1 C13 C19 -95.4(4) . . . . ?
C12 O1 C13 C14 86.7(4) . . . . ?
C19 C13 C14 C15 -1.7(5) . . . . ?
O1 C13 C14 C15 176.1(3) . . . . ?
C19 C13 C14 C31 179.3(3) . . . . ?
O1 C13 C14 C31 -2.9(4) . . . . ?
C13 C14 C15 C16 1.0(5) . . . . ?
C31 C14 C15 C16 179.9(3) . . . . ?
C17 O4 C16 C15 -168.8(4) . . . . ?
C17 O4 C16 C18 13.8(5) . . . . ?
C14 C15 C16 O4 -177.2(4) . . . . ?
C14 C15 C16 C18 -0.1(5) . . . . ?
C16 O4 C17 O5 -21.3(5) . . . . ?
C18 O5 C17 O4 20.6(5) . . . . ?
C17 O5 C18 C19 169.6(4) . . . . ?
C17 O5 C18 C16 -12.3(5) . . . . ?
O4 C16 C18 C19 177.3(4) . . . . ?
C15 C16 C18 C19 -0.3(6) . . . . ?
O4 C16 C18 O5 -0.9(5) . . . . ?
C15 C16 C18 O5 -178.5(3) . . . . ?
O5 C18 C19 C13 177.6(4) . . . . ?
C16 C18 C19 C13 -0.4(5) . . . . ?
C14 C13 C19 C18 1.4(5) . . . . ?
O1 C13 C19 C18 -176.4(3) . . . . ?
C13 C14 C31 C41 -156.8(3) . . . . ?
C15 C14 C31 C41 24.3(4) . . . . ?
C13 C14 C31 C32 76.8(4) . . . . ?
C15 C14 C31 C32 -102.1(4) . . . . ?
C41 C31 C32 C37 -96.7(4) . . . . ?
C14 C31 C32 C37 29.4(4) . . . . ?
C41 C31 C32 C33 80.5(4) . . . . ?
C14 C31 C32 C33 -153.4(4) . . . . ?
C37 C32 C33 C34 -1.4(7) . . . . ?
C31 C32 C33 C34 -178.8(4) . . . . ?
C32 C33 C34 C35 0.2(8) . . . . ?
C38 O3 C35 C36 3.3(6) . . . . ?
C38 O3 C35 C34 -176.8(4) . . . . ?
C33 C34 C35 O3 -179.2(5) . . . . ?
C33 C34 C35 C36 0.7(7) . . . . ?
O3 C35 C36 C37 179.6(4) . . . . ?
C34 C35 C36 C37 -0.3(6) . . . . ?
C35 C36 C37 C32 -1.0(5) . . . . ?
C33 C32 C37 C36 1.8(5) . . . . ?
C31 C32 C37 C36 179.2(3) . . . . ?
C43 N C41 C49 0.7(4) . . . . ?
C43 N C41 C31 178.4(3) . . . . ?
C32 C31 C41 C49 -171.4(3) . . . . ?
C14 C31 C41 C49 62.3(4) . . . . ?
C32 C31 C41 N 11.4(4) . . . . ?
C14 C31 C41 N -114.9(3) . . . . ?
C41 N C43 C44 -178.5(4) . . . . ?
C41 N C43 C48 -0.1(4) . . . . ?
N C43 C44 C45 176.7(4) . . . . ?
C48 C43 C44 C45 -1.5(6) . . . . ?
C43 C44 C45 C46 1.2(7) . . . . ?
C44 C45 C46 C47 -0.9(7) . . . . ?
C45 C46 C47 C48 0.8(6) . . . . ?
N C43 C48 C47 -177.1(3) . . . . ?
C44 C43 C48 C47 1.5(5) . . . . ?
N C43 C48 C49 -0.6(4) . . . . ?
C44 C43 C48 C49 178.0(3) . . . . ?
C46 C47 C48 C43 -1.0(5) . . . . ?
C46 C47 C48 C49 -176.4(4) . . . . ?
N C41 C49 C48 -1.1(4) . . . . ?
C31 C41 C49 C48 -178.6(3) . . . . ?
N C41 C49 C50 175.4(3) . . . . ?
C31 C41 C49 C50 -2.1(6) . . . . ?
C43 C48 C49 C41 1.0(4) . . . . ?
C47 C48 C49 C41 176.8(4) . . . . ?
C43 C48 C49 C50 -175.5(3) . . . . ?
C47 C48 C49 C50 0.3(6) . . . . ?
C41 C49 C50 C11 112.4(4) . . . 3_666 ?
C48 C49 C50 C11 -71.8(4) . . . 3_666 ?
